data_4508265
loop_
_publ_author_name
'Li, Yameng'
'Ju, Zhanfeng'
'Wu, Benlai'
'Yuan, Daqiang'

_publ_section_title
;
 A Water and Thermally Stable Metal--Organic Framework Featuring Selective
 CO2Adsorption
;
_journal_issue 9
_journal_name_full 'Crystal Growth &amp; Design'
_journal_page_first 4125
_journal_paper_doi 10.1021/cg400948e
_journal_volume 13
_journal_year 2013
_chemical_formula_moiety 'C34 H20 N6 Ni2 O8'
_chemical_formula_sum 'C34 H20 N6 Ni2 O8'
_chemical_formula_weight 757.98
_chemical_name_systematic
;
 ?
;
_space_group_crystal_system monoclinic
_space_group_IT_number 12
_space_group_name_Hall '-C 2y'
_space_group_name_H-M_alt 'C 1 2/m 1'
_symmetry_space_group_name_Hall '-C 2y'
_symmetry_space_group_name_H-M 'C 1 2/m 1'
_atom_sites_solution_hydrogens geom
_audit_creation_method SHELXL-2013
_cell_angle_alpha 90
_cell_angle_beta 116.608(18)
_cell_angle_gamma 90
_cell_formula_units_Z 4
_cell_length_a 19.513(3)
_cell_length_b 22.317(3)
_cell_length_c 11.6320(15)
_cell_measurement_reflns_used 2870
_cell_measurement_temperature 433.00(10)
_cell_measurement_theta_max 72.5880
_cell_measurement_theta_min 3.9490
_cell_volume 4528.9(13)
_computing_cell_refinement
;
CrysAlisPro, Agilent Technologies,
Version 1.171.36.28 (release 01-02-2013 CrysAlis171 .NET)
(compiled Feb  1 2013,16:14:44)
;
_computing_data_collection
;
CrysAlisPro, Agilent Technologies,
Version 1.171.36.28 (release 01-02-2013 CrysAlis171 .NET)
(compiled Feb  1 2013,16:14:44)
;
_computing_data_reduction
;
CrysAlisPro, Agilent Technologies,
Version 1.171.36.28 (release 01-02-2013 CrysAlis171 .NET)
(compiled Feb  1 2013,16:14:44)
;
_computing_structure_refinement 'SHELXL-2013 (Sheldrick, 2013)'
_diffrn_ambient_temperature 433.00(10)
_diffrn_detector_area_resol_mean 10.5594
_diffrn_measured_fraction_theta_full 0.984
_diffrn_measured_fraction_theta_max 0.949
_diffrn_measurement_device_type 'SuperNova, Dual, Cu at zero, Atlas'
_diffrn_measurement_method '\w scans'
_diffrn_radiation_type 'Cu K\a'
_diffrn_radiation_wavelength 1.54184
_diffrn_reflns_av_R_equivalents 0.0244
_diffrn_reflns_av_unetI/netI 0.0299
_diffrn_reflns_Laue_measured_fraction_full 0.984
_diffrn_reflns_Laue_measured_fraction_max 0.949
_diffrn_reflns_limit_h_max 23
_diffrn_reflns_limit_h_min -22
_diffrn_reflns_limit_k_max 27
_diffrn_reflns_limit_k_min -23
_diffrn_reflns_limit_l_max 10
_diffrn_reflns_limit_l_min -14
_diffrn_reflns_number 8588
_diffrn_reflns_point_group_measured_fraction_full 0.984
_diffrn_reflns_point_group_measured_fraction_max 0.949
_diffrn_reflns_theta_full 67.684
_diffrn_reflns_theta_max 73.157
_diffrn_reflns_theta_min 4.251
_diffrn_source 'SuperNova (Cu) X-ray Source'
_exptl_absorpt_coefficient_mu 1.418
_exptl_absorpt_correction_T_max 1.00000
_exptl_absorpt_correction_T_min 0.87082
_exptl_absorpt_correction_type multi-scan
_exptl_absorpt_process_details
;
CrysAlisPro, Agilent Technologies,
Version 1.171.36.28 (release 01-02-2013 CrysAlis171 .NET)
(compiled Feb  1 2013,16:14:44)
Empirical absorption correction using spherical harmonics,
 implemented in SCALE3 ABSPACK scaling algorithm.
;
_exptl_crystal_colour green
_exptl_crystal_density_diffrn 1.112
_exptl_crystal_description prism
_exptl_crystal_F_000 1544
_exptl_crystal_size_max 0.110
_exptl_crystal_size_mid 0.040
_exptl_crystal_size_min 0.030
_platon_squeeze_details
;
There are one-dimension channels in this complex,
in which some disordered water molecules exist at the low temperature 
(100 K).However, at high temperature (433 K) these disordered water 
molecules are removed completely.Thus, there is a large solvent 
accessible void. In order to compare this high temperature framework 
with that at 100 K using the 'SQUEEZE' instruction, 
we use the 'SQUEEZE' instruction again. 
;
_refine_diff_density_max 0.823
_refine_diff_density_min -0.273
_refine_diff_density_rms 0.066
_refine_ls_extinction_method none
_refine_ls_goodness_of_fit_ref 1.053
_refine_ls_hydrogen_treatment constr
_refine_ls_matrix_type full
_refine_ls_number_parameters 229
_refine_ls_number_reflns 4436
_refine_ls_number_restraints 0
_refine_ls_restrained_S_all 1.053
_refine_ls_R_factor_all 0.0643
_refine_ls_R_factor_gt 0.0541
_refine_ls_shift/su_max 0.000
_refine_ls_shift/su_mean 0.000
_refine_ls_structure_factor_coef Fsqd
_refine_ls_weighting_details
;
 w=1/[\s^2^(Fo^2^)+(0.0964P)^2^+3.0453P]
 where P=(Fo^2^+2Fc^2^)/3
;
_refine_ls_weighting_scheme calc
_refine_ls_wR_factor_gt 0.1636
_refine_ls_wR_factor_ref 0.1703
_reflns_Friedel_coverage 0.000
_reflns_number_gt 3537
_reflns_number_total 4436
_reflns_threshold_expression 'I > 2\s(I)'
_cod_data_source_file cg400948e_si_002.cif
_cod_data_source_block complex1-433K-sq
_cod_original_cell_volume 4529.1(12)
_cod_database_code 4508265
_shelx_space_group_comment
;
The symmetry employed for this shelxl refinement is uniquely defined
by the following loop, which should always be used as a source of
symmetry information in preference to the above space-group names.
They are only intended as comments.
;
_shelx_estimated_absorpt_t_min 0.895
_shelx_estimated_absorpt_t_max 0.959

loop_
_space_group_symop_operation_xyz
'x, y, z'
'-x, y, -z'
'x+1/2, y+1/2, z'
'-x+1/2, y+1/2, -z'
'-x, -y, -z'
'x, -y, z'
'-x+1/2, -y+1/2, -z'
'x+1/2, -y+1/2, z'

loop_
_atom_site_label
_atom_site_type_symbol
_atom_site_fract_x
_atom_site_fract_y
_atom_site_fract_z
_atom_site_U_iso_or_equiv
_atom_site_adp_type
_atom_site_occupancy
_atom_site_site_symmetry_order
_atom_site_calc_flag
_atom_site_refinement_flags_posn
_atom_site_refinement_flags_adp
_atom_site_refinement_flags_occupancy
Ni1 Ni 0.18806(3) 0.11843(2) 0.89204(4) 0.04807(19) Uani 1 1 d . . .
O1 O 0.18841(13) 0.12070(11) 0.7064(2) 0.0624(6) Uani 1 1 d . . .
O2 O 0.26797(14) 0.17531(11) 0.86915(19) 0.0629(6) Uani 1 1 d . . .
O3 O 0.26565(11) 0.04991(10) 0.9448(2) 0.0607(5) Uani 1 1 d . . .
O4 O 0.11438(11) 0.04991(10) 0.8697(2) 0.0596(5) Uani 1 1 d . . .
N1 N 0.21776(15) 0.13630(13) 0.0819(2) 0.0557(6) Uani 1 1 d . . .
N2 N 0.36043(16) 0.20716(14) 0.5351(2) 0.0617(7) Uani 1 1 d . . .
N3 N 0.59662(15) 0.32234(12) 0.8203(2) 0.0564(6) Uani 1 1 d . . .
C1 C 0.1760(2) 0.12399(18) 0.1395(3) 0.0699(10) Uani 1 1 d . . .
H1 H 0.1289 0.1055 0.0918 0.084 Uiso 1 1 calc R U .
C2 C 0.1973(2) 0.1368(2) 0.2690(3) 0.0798(12) Uani 1 1 d . . .
H2 H 0.1641 0.1282 0.3044 0.096 Uiso 1 1 calc R U .
C3 C 0.26682(18) 0.16174(15) 0.3423(3) 0.0570(7) Uani 1 1 d . . .
C4 C 0.3108(2) 0.1754(2) 0.2813(3) 0.0839(13) Uani 1 1 d . . .
H4 H 0.3579 0.1942 0.3261 0.101 Uiso 1 1 calc R U .
C5 C 0.2847(2) 0.1612(2) 0.1529(3) 0.0827(13) Uani 1 1 d . . .
H5 H 0.3164 0.1697 0.1145 0.099 Uiso 1 1 calc R U .
C6 C 0.29479(18) 0.17642(15) 0.4814(3) 0.0571(7) Uani 1 1 d . . .
C7 C 0.25599(19) 0.15805(16) 0.5503(3) 0.0586(8) Uani 1 1 d . . .
H7 H 0.2108 0.1362 0.5104 0.070 Uiso 1 1 calc R U .
C8 C 0.28574(18) 0.17278(15) 0.6798(3) 0.0560(7) Uani 1 1 d . . .
C9 C 0.3543(2) 0.20358(16) 0.7365(3) 0.0626(8) Uani 1 1 d . . .
H9 H 0.3762 0.2132 0.8234 0.075 Uiso 1 1 calc R U .
C10 C 0.3900(2) 0.21990(16) 0.6609(3) 0.0617(8) Uani 1 1 d . . .
C11 C 0.46258(19) 0.25387(16) 0.7162(3) 0.0616(8) Uani 1 1 d . . .
C12 C 0.5216(2) 0.24120(18) 0.8352(3) 0.0745(10) Uani 1 1 d . . .
H12 H 0.5170 0.2096 0.8835 0.089 Uiso 1 1 calc R U .
C13 C 0.5877(2) 0.27548(17) 0.8829(3) 0.0674(9) Uani 1 1 d . . .
H13 H 0.6276 0.2653 0.9621 0.081 Uiso 1 1 calc R U .
C14 C 0.5399(2) 0.33432(19) 0.7045(3) 0.0741(10) Uani 1 1 d . . .
H14 H 0.5456 0.3667 0.6593 0.089 Uiso 1 1 calc R U .
C15 C 0.4734(2) 0.30146(19) 0.6483(3) 0.0744(10) Uani 1 1 d . . .
H15 H 0.4361 0.3108 0.5661 0.089 Uiso 1 1 calc R U .
C16 C 0.24452(18) 0.15521(15) 0.7573(3) 0.0550(7) Uani 1 1 d . . .
C17 C 0.1463(2) 0.0000 0.8844(4) 0.0505(9) Uani 1 2 d S T P
C18 C 0.2340(2) 0.0000 0.9276(4) 0.0513(9) Uani 1 2 d S T P

loop_
_atom_site_aniso_label
_atom_site_aniso_U_11
_atom_site_aniso_U_22
_atom_site_aniso_U_33
_atom_site_aniso_U_23
_atom_site_aniso_U_13
_atom_site_aniso_U_12
Ni1 0.0538(3) 0.0558(3) 0.0384(3) -0.00075(19) 0.0240(2) -0.0010(2)
O1 0.0670(13) 0.0745(15) 0.0525(12) -0.0096(10) 0.0327(11) -0.0140(11)
O2 0.0802(14) 0.0736(14) 0.0448(11) -0.0075(10) 0.0369(10) -0.0150(12)
O3 0.0469(10) 0.0615(13) 0.0717(14) -0.0010(11) 0.0248(10) -0.0044(9)
O4 0.0477(10) 0.0590(12) 0.0708(14) 0.0001(10) 0.0254(10) 0.0034(9)
N1 0.0620(14) 0.0701(16) 0.0375(12) -0.0027(11) 0.0245(11) -0.0037(12)
N2 0.0705(16) 0.0784(18) 0.0420(12) -0.0081(12) 0.0303(12) -0.0182(13)
N3 0.0621(14) 0.0661(16) 0.0430(12) -0.0027(11) 0.0252(11) -0.0067(12)
C1 0.070(2) 0.103(3) 0.0396(15) -0.0132(16) 0.0263(15) -0.0317(19)
C2 0.081(2) 0.121(3) 0.0515(18) -0.0204(19) 0.0418(18) -0.037(2)
C3 0.0659(18) 0.0693(19) 0.0389(14) -0.0040(13) 0.0262(13) -0.0087(15)
C4 0.081(2) 0.133(4) 0.0446(17) -0.020(2) 0.0344(17) -0.042(2)
C5 0.084(2) 0.130(4) 0.0455(17) -0.014(2) 0.0390(18) -0.039(2)
C6 0.0659(18) 0.0699(19) 0.0403(14) -0.0060(13) 0.0280(13) -0.0112(15)
C7 0.0637(17) 0.074(2) 0.0422(14) -0.0077(13) 0.0271(13) -0.0161(15)
C8 0.0674(18) 0.0658(19) 0.0420(14) -0.0033(13) 0.0311(14) -0.0087(14)
C9 0.075(2) 0.078(2) 0.0398(14) -0.0128(14) 0.0301(14) -0.0202(17)
C10 0.0704(19) 0.074(2) 0.0460(15) -0.0101(14) 0.0304(14) -0.0189(16)
C11 0.0677(19) 0.077(2) 0.0434(15) -0.0096(14) 0.0279(14) -0.0193(16)
C12 0.088(2) 0.076(2) 0.0560(19) 0.0054(16) 0.0292(17) -0.0230(19)
C13 0.074(2) 0.072(2) 0.0455(16) 0.0021(15) 0.0178(15) -0.0125(17)
C14 0.075(2) 0.091(3) 0.0515(18) 0.0133(17) 0.0239(16) -0.0178(19)
C15 0.076(2) 0.094(3) 0.0458(16) 0.0044(17) 0.0208(16) -0.024(2)
C16 0.0657(17) 0.0645(18) 0.0420(14) -0.0003(13) 0.0304(13) -0.0026(14)
C17 0.046(2) 0.062(3) 0.045(2) 0.000 0.0221(17) 0.000
C18 0.050(2) 0.062(3) 0.0411(19) 0.000 0.0197(17) 0.000

loop_
_atom_type_symbol
_atom_type_description
_atom_type_scat_dispersion_real
_atom_type_scat_dispersion_imag
_atom_type_scat_source
C C 0.0181 0.0091 'International Tables Vol C Tables 4.2.6.8 and 6.1.1.4'
H H 0.0000 0.0000 'International Tables Vol C Tables 4.2.6.8 and 6.1.1.4'
N N 0.0311 0.0180 'International Tables Vol C Tables 4.2.6.8 and 6.1.1.4'
O O 0.0492 0.0322 'International Tables Vol C Tables 4.2.6.8 and 6.1.1.4'
Ni Ni -3.0029 0.5091 'International Tables Vol C Tables 4.2.6.8 and 6.1.1.4'

loop_
_geom_angle_atom_site_label_1
_geom_angle_atom_site_label_2
_geom_angle_atom_site_label_3
_geom_angle
_geom_angle_site_symmetry_1
_geom_angle_site_symmetry_3
O4 Ni1 O3 82.07(9) . .
O4 Ni1 N1 97.25(10) . 1_556
O3 Ni1 N1 90.46(10) . 1_556
O4 Ni1 N3 89.79(10) . 8_455
O3 Ni1 N3 170.73(10) . 8_455
N1 Ni1 N3 94.97(10) 1_556 8_455
O4 Ni1 O2 162.26(9) . .
O3 Ni1 O2 89.88(9) . .
N1 Ni1 O2 98.60(9) 1_556 .
N3 Ni1 O2 96.70(10) 8_455 .
O4 Ni1 O1 102.01(9) . .
O3 Ni1 O1 89.09(9) . .
N1 Ni1 O1 160.48(10) 1_556 .
N3 Ni1 O1 88.29(9) 8_455 .
O2 Ni1 O1 61.88(8) . .
O4 Ni1 C16 132.13(10) . .
O3 Ni1 C16 87.55(10) . .
N1 Ni1 C16 129.57(11) 1_556 .
N3 Ni1 C16 94.72(11) 8_455 .
O2 Ni1 C16 31.07(9) . .
O1 Ni1 C16 30.91(9) . .
C16 O1 Ni1 86.30(17) . .
C16 O2 Ni1 88.24(18) . .
C18 O3 Ni1 112.0(2) . .
C17 O4 Ni1 111.8(2) . .
C1 N1 C5 116.3(3) . .
C1 N1 Ni1 125.1(2) . 1_554
C5 N1 Ni1 118.7(2) . 1_554
C6 N2 C10 118.3(3) . .
C13 N3 C14 117.2(3) . .
C13 N3 Ni1 125.6(2) . 8
C14 N3 Ni1 117.1(2) . 8
N1 C1 C2 124.1(3) . .
N1 C1 H1 117.9 . .
C2 C1 H1 117.9 . .
C3 C2 C1 119.4(3) . .
C3 C2 H2 120.3 . .
C1 C2 H2 120.3 . .
C2 C3 C4 116.6(3) . .
C2 C3 C6 123.2(3) . .
C4 C3 C6 120.2(3) . .
C3 C4 C5 119.7(3) . .
C3 C4 H4 120.1 . .
C5 C4 H4 120.1 . .
N1 C5 C4 123.8(3) . .
N1 C5 H5 118.1 . .
C4 C5 H5 118.1 . .
N2 C6 C7 122.5(3) . .
N2 C6 C3 115.4(3) . .
C7 C6 C3 122.1(3) . .
C6 C7 C8 119.0(3) . .
C6 C7 H7 120.5 . .
C8 C7 H7 120.5 . .
C9 C8 C7 118.7(3) . .
C9 C8 C16 120.5(3) . .
C7 C8 C16 120.8(3) . .
C8 C9 C10 118.7(3) . .
C8 C9 H9 120.6 . .
C10 C9 H9 120.6 . .
N2 C10 C9 122.7(3) . .
N2 C10 C11 116.4(3) . .
C9 C10 C11 120.9(3) . .
C12 C11 C15 117.1(3) . .
C12 C11 C10 122.7(3) . .
C15 C11 C10 120.3(3) . .
C11 C12 C13 119.9(3) . .
C11 C12 H12 120.0 . .
C13 C12 H12 120.0 . .
N3 C13 C12 122.9(3) . .
N3 C13 H13 118.6 . .
C12 C13 H13 118.6 . .
N3 C14 C15 123.6(3) . .
N3 C14 H14 118.2 . .
C15 C14 H14 118.2 . .
C14 C15 C11 119.2(3) . .
C14 C15 H15 120.4 . .
C11 C15 H15 120.4 . .
O1 C16 O2 123.2(3) . .
O1 C16 C8 117.8(3) . .
O2 C16 C8 119.0(3) . .
O1 C16 Ni1 62.79(16) . .
O2 C16 Ni1 60.69(15) . .
C8 C16 Ni1 173.9(2) . .
O4 C17 O4 126.0(4) . 6
O4 C17 C18 116.98(18) . .
O4 C17 C18 116.98(18) 6 .
O3 C18 O3 126.9(4) 6 .
O3 C18 C17 116.55(19) 6 .
O3 C18 C17 116.55(19) . .

loop_
_geom_bond_atom_site_label_1
_geom_bond_atom_site_label_2
_geom_bond_distance
_geom_bond_site_symmetry_2
Ni1 O4 2.034(2) .
Ni1 O3 2.043(2) .
Ni1 N1 2.055(2) 1_556
Ni1 N3 2.072(3) 8_455
Ni1 O2 2.118(2) .
Ni1 O1 2.164(2) .
Ni1 C16 2.428(3) .
O1 C16 1.250(4) .
O2 C16 1.253(3) .
O3 C18 1.245(3) .
O4 C17 1.250(3) .
N1 C1 1.295(4) .
N1 C5 1.316(4) .
N1 Ni1 2.055(2) 1_554
N2 C6 1.336(4) .
N2 C10 1.341(4) .
N3 C13 1.329(4) .
N3 C14 1.332(4) .
N3 Ni1 2.072(3) 8
C1 C2 1.401(4) .
C1 H1 0.9300 .
C2 C3 1.358(5) .
C2 H2 0.9300 .
C3 C4 1.371(4) .
C3 C6 1.493(4) .
C4 C5 1.381(4) .
C4 H4 0.9300 .
C5 H5 0.9300 .
C6 C7 1.389(4) .
C7 C8 1.389(4) .
C7 H7 0.9300 .
C8 C9 1.381(4) .
C8 C16 1.504(4) .
C9 C10 1.393(4) .
C9 H9 0.9300 .
C10 C11 1.476(4) .
C11 C12 1.376(5) .
C11 C15 1.394(5) .
C12 C13 1.384(5) .
C12 H12 0.9300 .
C13 H13 0.9300 .
C14 C15 1.374(5) .
C14 H14 0.9300 .
C15 H15 0.9300 .
C17 O4 1.250(3) 6
C17 C18 1.553(5) .
C18 O3 1.245(3) 6

loop_
_platon_squeeze_void_nr
_platon_squeeze_void_average_x
_platon_squeeze_void_average_y
_platon_squeeze_void_average_z
_platon_squeeze_void_volume
_platon_squeeze_void_count_electrons
_platon_squeeze_void_content
1 -0.035 0.000 -0.054 914 84 ' '
2 -0.012 0.500 -0.054 914 84 ' '
